data_2312954
loop_
_publ_author_name
'Hushcha, Valeryia'
'Rybarczyk-Pirek, Agnieszka J'
'Ch&#x119;ci&#x144;ska, Lilianna'

_publ_section_title
;
 Multicomponent crystals of nitroimidazole drugs with trithiocyanuric
 acid: two competing drug-coformer supramolecular motifs.
;
_journal_coeditor_code VP3056
_journal_issue 9
_journal_name_full 'Acta crystallographica. Section C, Structural chemistry'
_journal_page_first 562
_journal_page_last 575
_journal_paper_doi 10.1107/S2053229626008156
_journal_volume 82
_journal_year 2026
_chemical_formula_iupac 'C6 H8 N4 O4, C3 H3 N3 S3'
_chemical_formula_moiety 'C6 H8 N4 O4, C3 H3 N3 S3'
_chemical_formula_sum 'C9 H11 N7 O4 S3'
_chemical_formula_weight 377.43
_chemical_name_common
;
Trithiocyanuric acid--ronidazole (1/1)
;
_chemical_name_systematic
;
1,3,5-Triazine-2,4,6-trithiol;
(1-methyl-5-nitro-1H-imidazol-2-yl)methyl carbamate
;
_space_group_crystal_system triclinic
_space_group_IT_number 2
_space_group_name_Hall '-P 1'
_space_group_name_H-M_alt 'P -1'
_atom_sites_solution_hydrogens mixed
_atom_sites_solution_primary direct
_audit_creation_method SHELXL-2025/1
_cell_angle_alpha 104.935(2)
_cell_angle_beta 102.072(2)
_cell_angle_gamma 103.267(3)
_cell_formula_units_Z 4
_cell_length_a 7.5175(2)
_cell_length_b 14.5490(5)
_cell_length_c 15.5155(3)
_cell_measurement_reflns_used 9968
_cell_measurement_temperature 102(2)
_cell_measurement_theta_max 76.8370
_cell_measurement_theta_min 3.2320
_cell_volume 1529.56(8)
_computing_cell_refinement
;
CrysAlisPro 1.171.44.109a (Rigaku OD, 2025)
;
_computing_data_reduction
;
CrysAlisPro 1.171.44.109a (Rigaku OD, 2025)
;
_computing_molecular_graphics
;
Mercury (Macrae <i>et al.</i>,  2020) & PLATON (Spek, 2020)
;
_computing_publication_material
;
publCIF (Westrip, 2010)
;
_computing_structure_refinement
;
SHELXL-2019/3 (Sheldrick, 2015b)
;
_computing_structure_solution
;
SHELXT (Sheldrick, 2015a)
;
_diffrn_ambient_temperature 102(2)
_diffrn_detector 'Hybrid Pixel Array Detector'
_diffrn_detector_area_resol_mean 10.0000
_diffrn_measured_fraction_theta_full 0.994
_diffrn_measured_fraction_theta_max 0.921
_diffrn_measurement_device 'four-circle diffractometer'
_diffrn_measurement_device_type 'Rigaku XtaLAB Synergy Dualflex diffractometer with a HyPix detector'
_diffrn_measurement_method '\w scans'
_diffrn_radiation_monochromator mirror
_diffrn_radiation_probe x-ray
_diffrn_radiation_type CuK\a
_diffrn_radiation_wavelength 1.54184
_diffrn_reflns_av_R_equivalents 0.0427
_diffrn_reflns_av_unetI/netI 0.0407
_diffrn_reflns_limit_h_max 7
_diffrn_reflns_limit_h_min -9
_diffrn_reflns_limit_k_max 18
_diffrn_reflns_limit_k_min -16
_diffrn_reflns_limit_l_max 19
_diffrn_reflns_limit_l_min -17
_diffrn_reflns_number 16692
_diffrn_reflns_theta_full 67.684
_diffrn_reflns_theta_max 76.672
_diffrn_reflns_theta_min 3.076
_diffrn_source 'micro-focus sealed X-ray tube'
_exptl_absorpt_coefficient_mu 4.747
_exptl_absorpt_correction_T_max 1.00000
_exptl_absorpt_correction_T_min 0.54458
_exptl_absorpt_correction_type multi-scan
_exptl_absorpt_process_details
;
(CrysAlis PRO; Rigaku OD, 2025)
;
_exptl_crystal_colour yellow
_exptl_crystal_density_diffrn 1.639
_exptl_crystal_description prism
_exptl_crystal_F_000 776
_exptl_crystal_size_max 0.167
_exptl_crystal_size_mid 0.119
_exptl_crystal_size_min 0.058
_refine_diff_density_max 0.784
_refine_diff_density_min -0.524
_refine_ls_extinction_method none
_refine_ls_goodness_of_fit_ref 1.038
_refine_ls_hydrogen_treatment mixed
_refine_ls_matrix_type full
_refine_ls_number_parameters 457
_refine_ls_number_reflns 5937
_refine_ls_number_restraints 1
_refine_ls_restrained_S_all 1.038
_refine_ls_R_factor_all 0.0511
_refine_ls_R_factor_gt 0.0452
_refine_ls_shift/su_max 0.001
_refine_ls_shift/su_mean 0.000
_refine_ls_structure_factor_coef Fsqd
_refine_ls_weighting_details 'w=1/[\s^2^(Fo^2^)+(0.0795P)^2^+0.8821P] where P=(Fo^2^+2Fc^2^)/3'
_refine_ls_weighting_scheme calc
_refine_ls_wR_factor_gt 0.1196
_refine_ls_wR_factor_ref 0.1238
_reflns_number_gt 5281
_reflns_number_total 5937
_reflns_threshold_expression 'I > 2\s(I)'
_cod_data_source_file vp3056sup1.cif
_cod_data_source_block 2RNZ-2TTCA
_cod_database_code 2312954
_shelx_space_group_comment
;
The symmetry employed for this shelxl refinement is uniquely defined
by the following loop, which should always be used as a source of
symmetry information in preference to the above space-group names.
They are only intended as comments.
;

loop_
_space_group_symop_operation_xyz
'x, y, z'
'-x, -y, -z'

loop_
_atom_site_type_symbol
_atom_site_label
_atom_site_fract_x
_atom_site_fract_y
_atom_site_fract_z
_atom_site_U_iso_or_equiv
_atom_site_adp_type
_atom_site_calc_flag
_atom_site_occupancy
_atom_site_disorder_assembly
_atom_site_disorder_group
O O1 0.5022(3) 1.17158(18) 0.19590(19) 0.0535(6) Uani d 1 . .
O O2 0.8088(3) 1.23279(15) 0.22440(15) 0.0408(5) Uani d 1 . .
O O3 1.0620(3) 0.95236(13) 0.38937(13) 0.0299(4) Uani d 1 . .
O O4 1.0881(2) 0.79835(13) 0.37522(12) 0.0259(4) Uani d 1 . .
N N1 0.6217(3) 0.93579(16) 0.26613(15) 0.0279(5) Uani d 1 . .
N N2 0.8572(3) 1.06028(16) 0.26584(14) 0.0252(4) Uani d 1 . .
N N3 0.6661(4) 1.16813(17) 0.21959(16) 0.0344(5) Uani d 1 . .
N N4 1.2420(4) 0.9275(2) 0.50887(17) 0.0358(5) Uani d 1 . .
C C1 0.5445(4) 1.0042(2) 0.24269(19) 0.0297(5) Uani d 1 . .
H H1 0.412772 0.999340 0.228485 0.036 Uiso calc 1 . .
C C2 0.6878(4) 1.08188(19) 0.24281(18) 0.0279(5) Uani d 1 . .
C C3 0.8081(4) 0.97025(19) 0.27875(17) 0.0254(5) Uani d 1 . .
C C4 0.9405(4) 0.9103(2) 0.29478(19) 0.0341(6) Uani d 1 . .
H H4A 0.866340 0.840472 0.283349 0.041 Uiso calc 1 . .
H H4B 1.019399 0.910271 0.251063 0.041 Uiso calc 1 . .
C C5 1.1291(3) 0.88538(19) 0.42198(17) 0.0246(5) Uani d 1 . .
C C6 1.0530(4) 1.1194(2) 0.2754(2) 0.0333(6) Uani d 1 . .
H H6A 1.144590 1.088385 0.301356 0.050 Uiso calc 1 . .
H H6B 1.079890 1.187391 0.317001 0.050 Uiso calc 1 . .
H H6C 1.064286 1.121631 0.214097 0.050 Uiso calc 1 . .
S S10 0.10370(8) 0.48389(4) 0.32257(4) 0.02078(14) Uani d 1 . .
S S11 0.65069(8) 0.82783(4) 0.46471(4) 0.02636(15) Uani d 1 . .
S S12 0.17753(9) 0.73390(5) 0.12856(4) 0.02660(16) Uani d 1 . .
N N10 0.1656(3) 0.61682(15) 0.23431(14) 0.0196(4) Uani d 1 . .
N N11 0.3631(3) 0.66209(15) 0.38312(14) 0.0197(4) Uani d 1 . .
N N12 0.4059(3) 0.76666(15) 0.29563(14) 0.0212(4) Uani d 1 . .
C C10 0.2145(3) 0.59140(18) 0.31296(16) 0.0199(5) Uani d 1 . .
C C11 0.4650(3) 0.74950(17) 0.37710(16) 0.0212(5) Uani d 1 . .
C C12 0.2517(3) 0.70473(17) 0.22315(16) 0.0202(5) Uani d 1 . .
O O21 -1.1983(3) 0.11647(15) 0.02986(14) 0.0369(5) Uani d 1 . .
O O22 -1.0625(3) 0.05288(14) -0.07164(14) 0.0363(5) Uani d 1 . .
O O23 -0.4075(2) 0.39273(13) 0.02436(11) 0.0216(3) Uani d 1 . .
O O24 -0.0883(2) 0.45721(12) 0.08652(11) 0.0217(3) Uani d 1 . .
N N21 -0.6840(3) 0.34029(15) 0.14605(14) 0.0217(4) Uani d 1 . .
N N22 -0.7211(3) 0.20825(15) 0.02523(14) 0.0230(4) Uani d 1 . .
N N23 -1.0604(3) 0.11763(16) -0.00119(15) 0.0266(4) Uani d 1 . .
N N24 -0.2507(3) 0.51077(17) -0.02195(16) 0.0246(4) Uani d 1 . .
C C21 -0.8655(3) 0.28063(18) 0.12137(17) 0.0224(5) Uani d 1 . .
H H21 -0.960070 0.293637 0.150824 0.027 Uiso calc 1 . .
C C22 -0.8918(3) 0.19861(18) 0.04736(16) 0.0223(5) Uani d 1 . .
C C23 -0.6014(3) 0.29472(17) 0.08719(16) 0.0201(5) Uani d 1 . .
C C24 -0.3997(3) 0.33713(18) 0.08915(16) 0.0219(5) Uani d 1 . .
H H24A -0.322962 0.381446 0.152505 0.026 Uiso calc 1 . .
H H24B -0.342217 0.283222 0.069859 0.026 Uiso calc 1 . .
C C25 -0.2369(3) 0.45528(17) 0.03243(16) 0.0202(5) Uani d 1 . .
C C26 -0.6695(4) 0.1393(3) -0.0454(2) 0.0480(8) Uani d 1 . .
H H26A -0.539150 0.169626 -0.045739 0.072 Uiso calc 1 . .
H H26B -0.757791 0.125138 -0.106707 0.072 Uiso calc 1 . .
H H26C -0.677120 0.077071 -0.030886 0.072 Uiso calc 1 . .
S S30 -0.06337(8) 0.31520(4) 0.44630(4) 0.02516(15) Uani d 1 . .
S S31 0.52195(8) 0.64241(4) 0.59880(4) 0.02368(15) Uani d 1 . .
S S32 0.35024(8) 0.39624(4) 0.79087(4) 0.02220(15) Uani d 1 . .
N N30 0.1688(3) 0.36693(16) 0.61673(14) 0.0202(4) Uani d 1 . .
N N31 0.2344(3) 0.47502(15) 0.53527(15) 0.0212(4) Uani d 1 . .
N N32 0.4172(3) 0.51334(15) 0.68656(14) 0.0202(4) Uani d 1 . .
C C30 0.1198(3) 0.38783(17) 0.53604(16) 0.0198(4) Uani d 1 . .
C C31 0.3861(3) 0.54000(18) 0.60722(16) 0.0205(5) Uani d 1 . .
C C32 0.3110(3) 0.42750(17) 0.69479(16) 0.0196(5) Uani d 1 . .
H H4C 1.285(6) 0.884(3) 0.531(3) 0.065(12) Uiso d 1 . .
H H4D 1.276(5) 0.996(3) 0.530(3) 0.045(9) Uiso d 1 . .
H H24C -0.354(6) 0.497(3) -0.059(3) 0.042(9) Uiso d 1 . .
H H24D -0.153(5) 0.541(2) -0.026(2) 0.027(8) Uiso d 1 . .
H H10T 0.080(4) 0.572(2) 0.188(2) 0.026(7) Uiso d 1 . .
H H11T 0.391(5) 0.655(3) 0.434(3) 0.041(9) Uiso d 1 . .
H H12T 0.468(4) 0.8184(18) 0.287(2) 0.031(8) Uiso d 1 . .
H H30T 0.100(5) 0.319(3) 0.621(2) 0.034(9) Uiso d 1 . .
H H31T 0.215(4) 0.490(2) 0.490(2) 0.026(8) Uiso d 1 . .
H H32T 0.507(5) 0.553(2) 0.736(2) 0.034(8) Uiso d 1 . .

loop_
_atom_site_aniso_label
_atom_site_aniso_U_11
_atom_site_aniso_U_22
_atom_site_aniso_U_33
_atom_site_aniso_U_12
_atom_site_aniso_U_13
_atom_site_aniso_U_23
O1 0.0474(13) 0.0483(14) 0.0655(16) 0.0222(11) 0.0000(12) 0.0252(12)
O2 0.0565(13) 0.0298(10) 0.0353(11) 0.0055(10) 0.0145(10) 0.0144(9)
O3 0.0301(9) 0.0264(9) 0.0264(9) 0.0082(7) -0.0011(7) 0.0047(7)
O4 0.0261(9) 0.0235(9) 0.0285(9) 0.0062(7) 0.0111(7) 0.0074(7)
N1 0.0272(11) 0.0276(11) 0.0260(11) 0.0032(9) 0.0048(9) 0.0105(9)
N2 0.0243(10) 0.0276(11) 0.0213(10) 0.0047(9) 0.0056(8) 0.0072(8)
N3 0.0479(14) 0.0290(12) 0.0240(11) 0.0119(11) 0.0055(10) 0.0081(9)
N4 0.0435(14) 0.0305(13) 0.0303(12) 0.0146(11) 0.0015(10) 0.0085(10)
C1 0.0249(12) 0.0307(13) 0.0303(13) 0.0065(10) 0.0044(10) 0.0091(11)
C2 0.0294(13) 0.0285(13) 0.0247(12) 0.0074(10) 0.0055(10) 0.0098(10)
C3 0.0252(12) 0.0274(12) 0.0217(12) 0.0074(10) 0.0049(10) 0.0067(10)
C4 0.0337(14) 0.0357(15) 0.0271(13) 0.0141(12) -0.0004(11) 0.0042(11)
C5 0.0226(11) 0.0260(12) 0.0267(12) 0.0069(10) 0.0090(10) 0.0097(10)
C6 0.0242(13) 0.0343(14) 0.0346(14) -0.0008(11) 0.0079(11) 0.0084(12)
S10 0.0194(3) 0.0226(3) 0.0186(3) 0.0035(2) 0.0044(2) 0.0070(2)
S11 0.0233(3) 0.0244(3) 0.0235(3) 0.0012(2) 0.0000(2) 0.0051(2)
S12 0.0298(3) 0.0278(3) 0.0206(3) 0.0060(2) 0.0035(2) 0.0105(2)
N10 0.0183(9) 0.0222(10) 0.0158(9) 0.0047(8) 0.0028(8) 0.0050(8)
N11 0.0172(9) 0.0238(10) 0.0158(10) 0.0044(8) 0.0033(7) 0.0053(8)
N12 0.0195(10) 0.0211(10) 0.0222(10) 0.0040(8) 0.0061(8) 0.0073(8)
C10 0.0182(11) 0.0244(11) 0.0193(11) 0.0091(9) 0.0062(9) 0.0074(9)
C11 0.0200(11) 0.0227(11) 0.0207(11) 0.0072(9) 0.0066(9) 0.0054(9)
C12 0.0177(10) 0.0237(11) 0.0193(11) 0.0062(9) 0.0083(9) 0.0046(9)
O21 0.0203(9) 0.0405(11) 0.0406(11) -0.0013(8) 0.0106(8) 0.0056(9)
O22 0.0316(10) 0.0303(10) 0.0328(10) 0.0024(8) 0.0029(8) -0.0026(8)
O23 0.0129(7) 0.0300(9) 0.0214(8) 0.0038(6) 0.0046(6) 0.0103(7)
O24 0.0145(7) 0.0287(9) 0.0194(8) 0.0038(6) 0.0031(6) 0.0074(7)
N21 0.0181(9) 0.0236(10) 0.0220(10) 0.0039(8) 0.0062(8) 0.0068(8)
N22 0.0194(9) 0.0289(11) 0.0190(10) 0.0050(8) 0.0065(8) 0.0061(8)
N23 0.0210(10) 0.0264(11) 0.0255(11) 0.0018(8) 0.0013(8) 0.0057(9)
N24 0.0148(10) 0.0317(12) 0.0271(11) 0.0029(9) 0.0055(9) 0.0133(9)
C21 0.0168(11) 0.0253(12) 0.0250(12) 0.0033(9) 0.0081(9) 0.0088(10)
C22 0.0166(11) 0.0279(12) 0.0207(11) 0.0031(9) 0.0045(9) 0.0089(10)
C23 0.0187(11) 0.0241(12) 0.0185(11) 0.0052(9) 0.0051(9) 0.0093(9)
C24 0.0176(11) 0.0288(12) 0.0206(11) 0.0055(9) 0.0060(9) 0.0109(10)
C25 0.0143(10) 0.0241(11) 0.0200(11) 0.0043(9) 0.0051(9) 0.0046(9)
C26 0.0298(15) 0.0534(19) 0.0408(17) 0.0024(13) 0.0156(13) -0.0139(15)
S30 0.0225(3) 0.0261(3) 0.0196(3) 0.0019(2) 0.0002(2) 0.0046(2)
S31 0.0190(3) 0.0265(3) 0.0233(3) 0.0020(2) 0.0044(2) 0.0098(2)
S32 0.0206(3) 0.0256(3) 0.0185(3) 0.0045(2) 0.0035(2) 0.0078(2)
N30 0.0190(9) 0.0205(10) 0.0193(10) 0.0040(8) 0.0041(8) 0.0059(8)
N31 0.0207(10) 0.0249(10) 0.0166(10) 0.0048(8) 0.0037(8) 0.0072(8)
N32 0.0162(9) 0.0228(10) 0.0184(10) 0.0031(8) 0.0039(8) 0.0048(8)
C30 0.0178(10) 0.0237(11) 0.0181(11) 0.0076(9) 0.0064(9) 0.0047(9)
C31 0.0170(10) 0.0271(12) 0.0206(11) 0.0095(9) 0.0080(9) 0.0083(9)
C32 0.0159(10) 0.0223(11) 0.0209(11) 0.0067(9) 0.0070(9) 0.0052(9)

loop_
_atom_type_symbol
_atom_type_description
_atom_type_scat_dispersion_real
_atom_type_scat_dispersion_imag
_atom_type_scat_source
C C 0.0181 0.0091 'International Tables Vol C Tables 4.2.6.8 and 6.1.1.4'
H H 0.0000 0.0000 'International Tables Vol C Tables 4.2.6.8 and 6.1.1.4'
N N 0.0311 0.0180 'International Tables Vol C Tables 4.2.6.8 and 6.1.1.4'
O O 0.0492 0.0322 'International Tables Vol C Tables 4.2.6.8 and 6.1.1.4'
S S 0.3331 0.5567 'International Tables Vol C Tables 4.2.6.8 and 6.1.1.4'

loop_
_geom_angle_atom_site_label_1
_geom_angle_atom_site_label_2
_geom_angle_atom_site_label_3
_geom_angle_site_symmetry_1
_geom_angle_site_symmetry_3
_geom_angle
_geom_angle_publ_flag
C5 O3 C4 . . 113.4(2) ?
C3 N1 C1 . . 106.6(2) ?
C3 N2 C2 . . 104.9(2) ?
C3 N2 C6 . . 125.7(2) ?
C2 N2 C6 . . 129.4(2) ?
O1 N3 O2 . . 124.7(2) ?
O1 N3 C2 . . 116.2(2) ?
O2 N3 C2 . . 119.1(2) ?
C5 N4 H4C . . 112(3) ?
C5 N4 H4D . . 115(2) ?
H4C N4 H4D . . 132(4) ?
N1 C1 C2 . . 108.6(2) ?
N1 C1 H1 . . 125.7 ?
C2 C1 H1 . . 125.7 ?
C1 C2 N2 . . 107.9(2) ?
C1 C2 N3 . . 126.4(2) ?
N2 C2 N3 . . 125.7(2) ?
N1 C3 N2 . . 112.0(2) ?
N1 C3 C4 . . 122.7(2) ?
N2 C3 C4 . . 125.0(2) ?
O3 C4 C3 . . 109.6(2) ?
O3 C4 H4A . . 109.8 ?
C3 C4 H4A . . 109.8 ?
O3 C4 H4B . . 109.8 ?
C3 C4 H4B . . 109.8 ?
H4A C4 H4B . . 108.2 ?
O4 C5 N4 . . 126.2(2) ?
O4 C5 O3 . . 122.4(2) ?
N4 C5 O3 . . 111.4(2) ?
N2 C6 H6A . . 109.5 ?
N2 C6 H6B . . 109.5 ?
H6A C6 H6B . . 109.5 ?
N2 C6 H6C . . 109.5 ?
H6A C6 H6C . . 109.5 ?
H6B C6 H6C . . 109.5 ?
C12 N10 C10 . . 125.0(2) ?
C12 N10 H10T . . 118(2) ?
C10 N10 H10T . . 117(2) ?
C11 N11 C10 . . 125.0(2) ?
C11 N11 H11T . . 115(3) ?
C10 N11 H11T . . 120(3) ?
C11 N12 C12 . . 124.6(2) ?
C11 N12 H12T . . 119(2) ?
C12 N12 H12T . . 116(2) ?
N10 C10 N11 . . 114.5(2) ?
N10 C10 S10 . . 122.74(18) ?
N11 C10 S10 . . 122.72(18) ?
N12 C11 N11 . . 115.5(2) ?
N12 C11 S11 . . 123.30(18) ?
N11 C11 S11 . . 121.20(18) ?
N10 C12 N12 . . 115.1(2) ?
N10 C12 S12 . . 122.64(18) ?
N12 C12 S12 . . 122.26(18) ?
C25 O23 C24 . . 113.88(17) ?
C23 N21 C21 . . 105.7(2) ?
C23 N22 C22 . . 105.12(19) ?
C23 N22 C26 . . 125.3(2) ?
C22 N22 C26 . . 129.5(2) ?
O21 N23 O22 . . 123.5(2) ?
O21 N23 C22 . . 117.0(2) ?
O22 N23 C22 . . 119.5(2) ?
C25 N24 H24C . . 116(3) ?
C25 N24 H24D . . 116(2) ?
H24C N24 H24D . . 126(4) ?
N21 C21 C22 . . 109.4(2) ?
N21 C21 H21 . . 125.3 ?
C22 C21 H21 . . 125.3 ?
C21 C22 N22 . . 107.3(2) ?
C21 C22 N23 . . 128.3(2) ?
N22 C22 N23 . . 124.4(2) ?
N21 C23 N22 . . 112.5(2) ?
N21 C23 C24 . . 123.1(2) ?
N22 C23 C24 . . 124.3(2) ?
O23 C24 C23 . . 105.60(17) ?
O23 C24 H24A . . 110.6 ?
C23 C24 H24A . . 110.6 ?
O23 C24 H24B . . 110.6 ?
C23 C24 H24B . . 110.6 ?
H24A C24 H24B . . 108.8 ?
O24 C25 N24 . . 126.2(2) ?
O24 C25 O23 . . 121.3(2) ?
N24 C25 O23 . . 112.6(2) ?
N22 C26 H26A . . 109.5 ?
N22 C26 H26B . . 109.5 ?
H26A C26 H26B . . 109.5 ?
N22 C26 H26C . . 109.5 ?
H26A C26 H26C . . 109.5 ?
H26B C26 H26C . . 109.5 ?
C30 N30 C32 . . 125.6(2) ?
C30 N30 H30T . . 117(3) ?
C32 N30 H30T . . 117(2) ?
C30 N31 C31 . . 125.7(2) ?
C30 N31 H31T . . 119(2) ?
C31 N31 H31T . . 115(2) ?
C32 N32 C31 . . 124.2(2) ?
C32 N32 H32T . . 117(2) ?
C31 N32 H32T . . 119(2) ?
N30 C30 N31 . . 114.4(2) ?
N30 C30 S30 . . 123.41(19) ?
N31 C30 S30 . . 122.24(18) ?
N31 C31 N32 . . 114.8(2) ?
N31 C31 S31 . . 122.39(18) ?
N32 C31 S31 . . 122.80(18) ?
N30 C32 N32 . . 115.2(2) ?
N30 C32 S32 . . 121.10(18) ?
N32 C32 S32 . . 123.68(18) ?

loop_
_geom_bond_atom_site_label_1
_geom_bond_atom_site_label_2
_geom_bond_site_symmetry_2
_geom_bond_distance
_geom_bond_publ_flag
O1 N3 . 1.227(3) ?
O2 N3 . 1.228(3) ?
O3 C5 . 1.354(3) ?
O3 C4 . 1.443(3) ?
O4 C5 . 1.216(3) ?
N1 C3 . 1.329(3) ?
N1 C1 . 1.351(3) ?
N2 C3 . 1.355(3) ?
N2 C2 . 1.378(3) ?
N2 C6 . 1.481(3) ?
N3 C2 . 1.426(3) ?
N4 C5 . 1.331(4) ?
N4 H4C . 0.88(5) ?
N4 H4D . 0.92(4) ?
C1 C2 . 1.370(4) ?
C1 H1 . 0.9500 ?
C3 C4 . 1.490(4) ?
C4 H4A . 0.9900 ?
C4 H4B . 0.9900 ?
C6 H6A . 0.9800 ?
C6 H6B . 0.9800 ?
C6 H6C . 0.9800 ?
S10 C10 . 1.654(2) ?
S11 C11 . 1.665(2) ?
S12 C12 . 1.653(2) ?
N10 C12 . 1.366(3) ?
N10 C10 . 1.367(3) ?
N10 H10T . 0.85(3) ?
N11 C11 . 1.363(3) ?
N11 C10 . 1.370(3) ?
N11 H11T . 0.81(4) ?
N12 C11 . 1.355(3) ?
N12 C12 . 1.368(3) ?
N12 H12T . 0.852(18) ?
O21 N23 . 1.230(3) ?
O22 N23 . 1.240(3) ?
O23 C25 . 1.352(3) ?
O23 C24 . 1.444(3) ?
O24 C25 . 1.239(3) ?
N21 C23 . 1.332(3) ?
N21 C21 . 1.352(3) ?
N22 C23 . 1.346(3) ?
N22 C22 . 1.382(3) ?
N22 C26 . 1.465(3) ?
N23 C22 . 1.421(3) ?
N24 C25 . 1.314(3) ?
N24 H24C . 0.81(4) ?
N24 H24D . 0.79(3) ?
C21 C22 . 1.368(3) ?
C21 H21 . 0.9500 ?
C23 C24 . 1.491(3) ?
C24 H24A . 0.9900 ?
C24 H24B . 0.9900 ?
C26 H26A . 0.9800 ?
C26 H26B . 0.9800 ?
C26 H26C . 0.9800 ?
S30 C30 . 1.650(2) ?
S31 C31 . 1.655(2) ?
S32 C32 . 1.656(2) ?
N30 C30 . 1.360(3) ?
N30 C32 . 1.364(3) ?
N30 H30T . 0.79(4) ?
N31 C30 . 1.364(3) ?
N31 C31 . 1.367(3) ?
N31 H31T . 0.79(3) ?
N32 C32 . 1.371(3) ?
N32 C31 . 1.374(3) ?
N32 H32T . 0.87(4) ?

loop_
_geom_hbond_atom_site_label_D
_geom_hbond_atom_site_label_H
_geom_hbond_atom_site_label_A
_geom_hbond_site_symmetry_A
_geom_hbond_distance_DH
_geom_hbond_distance_HA
_geom_hbond_distance_DA
_geom_hbond_angle_DHA
_geom_hbond_publ_flag
N10 H10T O24 . 0.85(3) 1.93(3) 2.772(3) 170(3) yes
N11 H11T S31 . 0.81(4) 2.61(4) 3.418(2) 173(3) yes
N12 H12T N1 . 0.852(18) 1.969(19) 2.820(3) 178(3) yes
N30 H30T O4 2_666 0.79(4) 1.97(4) 2.766(3) 176(3) yes
N31 H31T S10 . 0.79(3) 2.52(3) 3.286(2) 163(3) yes
N32 H32T N21 2_566 0.87(4) 2.03(4) 2.883(3) 170(3) yes
N4 H4D S11 2_776 0.92(4) 2.48(4) 3.358(3) 162(3) yes
N24 H24C S32 1_454 0.81(4) 2.67(4) 3.432(2) 159(3) yes
N24 H24D O24 2_565 0.79(3) 2.21(3) 2.912(3) 149(3) yes
C21 H21 O2 1_345 0.95 2.40 3.234(3) 147 yes

loop_
_geom_torsion_atom_site_label_1
_geom_torsion_atom_site_label_2
_geom_torsion_atom_site_label_3
_geom_torsion_atom_site_label_4
_geom_torsion_site_symmetry_1
_geom_torsion_site_symmetry_2
_geom_torsion_site_symmetry_3
_geom_torsion_site_symmetry_4
_geom_torsion
_geom_torsion_publ_flag
C3 N1 C1 C2 . . . . -1.0(3) ?
N1 C1 C2 N2 . . . . 0.7(3) ?
N1 C1 C2 N3 . . . . 178.3(2) ?
C3 N2 C2 C1 . . . . -0.1(3) ?
C6 N2 C2 C1 . . . . 179.9(2) ?
C3 N2 C2 N3 . . . . -177.7(2) ?
C6 N2 C2 N3 . . . . 2.3(4) ?
O1 N3 C2 C1 . . . . -1.2(4) ?
O2 N3 C2 C1 . . . . 178.8(3) ?
O1 N3 C2 N2 . . . . 176.0(3) ?
O2 N3 C2 N2 . . . . -4.0(4) ?
C1 N1 C3 N2 . . . . 1.0(3) ?
C1 N1 C3 C4 . . . . -172.8(2) ?
C2 N2 C3 N1 . . . . -0.6(3) ?
C6 N2 C3 N1 . . . . 179.4(2) ?
C2 N2 C3 C4 . . . . 173.0(2) ?
C6 N2 C3 C4 . . . . -7.0(4) ?
C5 O3 C4 C3 . . . . 154.7(2) ?
N1 C3 C4 O3 . . . . -110.7(3) ?
N2 C3 C4 O3 . . . . 76.4(3) ?
C4 O3 C5 O4 . . . . -0.5(3) ?
C4 O3 C5 N4 . . . . 179.3(2) ?
C12 N10 C10 N11 . . . . -0.6(3) ?
C12 N10 C10 S10 . . . . 179.58(17) ?
C11 N11 C10 N10 . . . . -3.2(3) ?
C11 N11 C10 S10 . . . . 176.59(17) ?
C12 N12 C11 N11 . . . . 2.0(3) ?
C12 N12 C11 S11 . . . . -178.66(17) ?
C10 N11 C11 N12 . . . . 2.6(3) ?
C10 N11 C11 S11 . . . . -176.76(17) ?
C10 N10 C12 N12 . . . . 4.6(3) ?
C10 N10 C12 S12 . . . . -176.20(17) ?
C11 N12 C12 N10 . . . . -5.3(3) ?
C11 N12 C12 S12 . . . . 175.43(17) ?
C23 N21 C21 C22 . . . . 0.1(3) ?
N21 C21 C22 N22 . . . . -0.4(3) ?
N21 C21 C22 N23 . . . . -179.3(2) ?
C23 N22 C22 C21 . . . . 0.4(3) ?
C26 N22 C22 C21 . . . . 177.0(3) ?
C23 N22 C22 N23 . . . . 179.5(2) ?
C26 N22 C22 N23 . . . . -4.0(4) ?
O21 N23 C22 C21 . . . . -5.2(4) ?
O22 N23 C22 C21 . . . . 174.5(2) ?
O21 N23 C22 N22 . . . . 176.0(2) ?
O22 N23 C22 N22 . . . . -4.3(4) ?
C21 N21 C23 N22 . . . . 0.1(3) ?
C21 N21 C23 C24 . . . . 178.7(2) ?
C22 N22 C23 N21 . . . . -0.4(3) ?
C26 N22 C23 N21 . . . . -177.1(3) ?
C22 N22 C23 C24 . . . . -178.9(2) ?
C26 N22 C23 C24 . . . . 4.4(4) ?
C25 O23 C24 C23 . . . . 165.40(18) ?
N21 C23 C24 O23 . . . . -92.8(2) ?
N22 C23 C24 O23 . . . . 85.5(3) ?
C24 O23 C25 O24 . . . . 5.0(3) ?
C24 O23 C25 N24 . . . . -174.8(2) ?
C32 N30 C30 N31 . . . . 4.0(3) ?
C32 N30 C30 S30 . . . . -175.52(17) ?
C31 N31 C30 N30 . . . . -0.9(3) ?
C31 N31 C30 S30 . . . . 178.65(17) ?
C30 N31 C31 N32 . . . . -1.8(3) ?
C30 N31 C31 S31 . . . . 177.89(18) ?
C32 N32 C31 N31 . . . . 1.8(3) ?
C32 N32 C31 S31 . . . . -177.90(17) ?
C30 N30 C32 N32 . . . . -4.0(3) ?
C30 N30 C32 S32 . . . . 176.91(17) ?
C31 N32 C32 N30 . . . . 0.9(3) ?
C31 N32 C32 S32 . . . . 179.92(17) ?

_cod_database_fobs_code 2312954
